data_4114775
loop_
_publ_author_name
'Susan E. Gibson'
'Hasim Ibrahim'
'Jonathan W. Steed'

_publ_section_title
;
 Intermolecular Interactions in (Arene)chromium Carbonyl Compounds:
 Prediction of Chiral Crystal Packing from Racemate Structure
;
_journal_name_full 'Journal of the American Chemical Society'
_journal_page_first 5109
_journal_page_last 5116
_journal_paper_doi 10.1021/ja012141m
_journal_volume 124
_journal_year 2002
_chemical_formula_sum 'C26 H30 O2'
_chemical_formula_weight 374.50
_chemical_name_systematic
; 
 ? 
;
_space_group_IT_number 19
_symmetry_cell_setting orthorhombic
_symmetry_space_group_name_Hall 'P 2ac 2ab'
_symmetry_space_group_name_H-M 'P 21 21 21'
_atom_sites_solution_hydrogens geom
_atom_sites_solution_primary direct
_atom_sites_solution_secondary difmap
_audit_creation_method SHELXL-97
_cell_angle_alpha 90.00
_cell_angle_beta 90.00
_cell_angle_gamma 90.00
_cell_formula_units_Z 4
_cell_length_a 10.0416(8)
_cell_length_b 11.4518(8)
_cell_length_c 18.8534(9)
_cell_measurement_temperature 120(2)
_cell_volume 2168.0(3)
_computing_cell_refinement DENZO-SMN
_computing_data_collection 'Nonius Collect'
_computing_data_reduction DENZO-SMN
_computing_molecular_graphics 'XSeed (Babrbour, 1999)'
_computing_structure_refinement 'SHELXL-97 (Sheldrick, 1997)'
_computing_structure_solution 'SHELXS-97 (Sheldrick, 1990)'
_diffrn_ambient_temperature 120(2)
_diffrn_measured_fraction_theta_full 0.998
_diffrn_measured_fraction_theta_max 0.998
_diffrn_measurement_device_type KappaCCD
_diffrn_measurement_method '1.5o /p and /w frames 55 s deg-1'
_diffrn_radiation_monochromator graphite
_diffrn_radiation_source 'fine-focus sealed tube'
_diffrn_radiation_type MoK\a
_diffrn_radiation_wavelength 0.71073
_diffrn_reflns_av_R_equivalents 0.0996
_diffrn_reflns_av_sigmaI/netI 0.1005
_diffrn_reflns_limit_h_max 11
_diffrn_reflns_limit_h_min -12
_diffrn_reflns_limit_k_max 14
_diffrn_reflns_limit_k_min -13
_diffrn_reflns_limit_l_max 21
_diffrn_reflns_limit_l_min -23
_diffrn_reflns_number 12448
_diffrn_reflns_theta_full 26.00
_diffrn_reflns_theta_max 26.00
_diffrn_reflns_theta_min 2.91
_diffrn_standards_decay_% 0
_exptl_absorpt_coefficient_mu 0.071
_exptl_absorpt_correction_T_max 0.9895
_exptl_absorpt_correction_T_min 0.9860
_exptl_absorpt_correction_type Scalepack
_exptl_absorpt_process_details 'Otwinowski & Minor, 1996'
_exptl_crystal_colour colourless
_exptl_crystal_density_diffrn 1.147
_exptl_crystal_description plate
_exptl_crystal_F_000 808
_exptl_crystal_size_max 0.20
_exptl_crystal_size_mid 0.20
_exptl_crystal_size_min 0.15
_refine_diff_density_max 0.457
_refine_diff_density_min -0.243
_refine_diff_density_rms 0.069
_refine_ls_abs_structure_details 'Flack H D (1983), Acta Cryst. A39, 876-881'
_refine_ls_abs_structure_Flack 0(3)
_refine_ls_extinction_coef 0.020(3)
_refine_ls_extinction_expression Fc^*^=kFc[1+0.001xFc^2^\l^3^/sin(2\q)]^-1/4^
_refine_ls_extinction_method SHELXL
_refine_ls_goodness_of_fit_ref 1.044
_refine_ls_hydrogen_treatment mixed
_refine_ls_matrix_type full
_refine_ls_number_parameters 257
_refine_ls_number_reflns 4250
_refine_ls_number_restraints 0
_refine_ls_restrained_S_all 1.044
_refine_ls_R_factor_all 0.1144
_refine_ls_R_factor_gt 0.0680
_refine_ls_shift/su_max 0.000
_refine_ls_shift/su_mean 0.000
_refine_ls_structure_factor_coef Fsqd
_refine_ls_weighting_details 'calc w=1/[\s^2^(Fo^2^)+(0.0655P)^2^+0.7943P] where P=(Fo^2^+2Fc^2^)/3'
_refine_ls_weighting_scheme calc
_refine_ls_wR_factor_gt 0.1446
_refine_ls_wR_factor_ref 0.1640
_reflns_number_gt 2883
_reflns_number_total 4250
_reflns_threshold_expression >2sigma(I)
_cod_data_source_file ja012141m_4.cif
_cod_data_source_block hiligp
_cod_database_code 4114775

loop_
_symmetry_equiv_pos_as_xyz
'x, y, z'
'-x+1/2, -y, z+1/2'
'x+1/2, -y+1/2, -z'
'-x, y+1/2, -z+1/2'

loop_
_atom_site_label
_atom_site_type_symbol
_atom_site_fract_x
_atom_site_fract_y
_atom_site_fract_z
_atom_site_U_iso_or_equiv
_atom_site_adp_type
_atom_site_occupancy
_atom_site_symmetry_multiplicity
_atom_site_calc_flag
_atom_site_refinement_flags
_atom_site_disorder_assembly
_atom_site_disorder_group
O1 O 0.6129(2) -0.00575(19) 0.21704(12) 0.0443(6) Uani 1 1 d . A .
C1 C 0.4202(4) 0.1919(3) 0.2773(2) 0.0577(10) Uani 1 1 d . . .
H1A H 0.3964 0.1864 0.3276 0.086 Uiso 0.833(7) 1 d PR A 1
H1B H 0.4014 0.1173 0.2539 0.086 Uiso 0.833(7) 1 d PR A 1
H1C H 0.3679 0.2539 0.2548 0.086 Uiso 0.833(7) 1 d PR A 1
O2 O 0.5882(4) 0.3196(3) 0.31362(14) 0.0551(12) Uani 0.833(7) 1 d P A 1
C2 C 0.5751(5) 0.2212(3) 0.27013(19) 0.0402(12) Uani 0.833(7) 1 d P A 1
H2 H 0.6284 0.1555 0.2905 0.048 Uiso 0.833(7) 1 calc PR A 1
C3 C 0.7281(4) 0.3441(4) 0.32199(19) 0.0511(10) Uani 1 1 d . . .
H3A H 0.7749 0.2728 0.3365 0.077 Uiso 0.833(7) 1 d PR A 1
H3B H 0.7398 0.4043 0.3584 0.077 Uiso 0.833(7) 1 d PR A 1
H3C H 0.7647 0.3720 0.2769 0.077 Uiso 0.833(7) 1 d PR A 1
C4 C 0.6221(4) 0.2456(3) 0.19480(15) 0.0370(8) Uani 1 1 d . . .
C5 C 0.5930(4) 0.3543(3) 0.16557(17) 0.0433(9) Uani 1 1 d . A .
H5 H 0.5457 0.4095 0.1934 0.052 Uiso 1 1 calc R . .
C6 C 0.6303(3) 0.3847(3) 0.09786(16) 0.0399(8) Uani 1 1 d . . .
H6 H 0.6083 0.4599 0.0800 0.048 Uiso 1 1 calc R A .
C7 C 0.6998(3) 0.3069(3) 0.05536(15) 0.0333(8) Uani 1 1 d . A .
C8 C 0.7291(3) 0.1985(3) 0.08459(14) 0.0288(7) Uani 1 1 d . . .
H8 H 0.7778 0.1443 0.0567 0.035 Uiso 1 1 calc R A .
C9 C 0.6907(3) 0.1650(3) 0.15266(15) 0.0287(7) Uani 1 1 d . A .
C10 C 0.7270(3) 0.0416(3) 0.18109(15) 0.0299(7) Uani 1 1 d . . .
C11 C 0.7674(3) -0.0413(3) 0.12116(16) 0.0329(7) Uani 1 1 d . A .
C12 C 0.6761(4) -0.0655(4) 0.0670(2) 0.0558(11) Uani 1 1 d . . .
H12 H 0.5893 -0.0326 0.0688 0.067 Uiso 1 1 calc R A .
C13 C 0.7116(5) -0.1371(4) 0.0107(2) 0.0697(13) Uani 1 1 d . A .
H13 H 0.6494 -0.1519 -0.0262 0.084 Uiso 1 1 calc R . .
C14 C 0.8370(5) -0.1873(4) 0.0080(2) 0.0666(13) Uani 1 1 d . . .
H14 H 0.8613 -0.2369 -0.0302 0.080 Uiso 1 1 calc R A .
C15 C 0.9238(5) -0.1644(3) 0.0606(2) 0.0654(12) Uani 1 1 d . A .
H15 H 1.0099 -0.1987 0.0589 0.079 Uiso 1 1 calc R . .
C16 C 0.8914(4) -0.0924(3) 0.11695(17) 0.0426(9) Uani 1 1 d . . .
H16 H 0.9553 -0.0780 0.1531 0.051 Uiso 1 1 calc R A .
C17 C 0.8396(3) 0.0526(3) 0.23580(15) 0.0311(7) Uani 1 1 d . A .
C18 C 0.8505(4) -0.0262(3) 0.29123(17) 0.0475(9) Uani 1 1 d . . .
H18 H 0.7831 -0.0833 0.2980 0.057 Uiso 1 1 calc R A .
C19 C 0.9586(5) -0.0228(3) 0.3369(2) 0.0624(12) Uani 1 1 d . A .
H19 H 0.9651 -0.0781 0.3743 0.075 Uiso 1 1 calc R . .
C20 C 1.0568(4) 0.0602(4) 0.3285(2) 0.0596(11) Uani 1 1 d . . .
H20 H 1.1312 0.0618 0.3595 0.072 Uiso 1 1 calc R A .
C21 C 1.0458(4) 0.1405(3) 0.27456(18) 0.0483(9) Uani 1 1 d . A .
H21 H 1.1119 0.1991 0.2689 0.058 Uiso 1 1 calc R . .
C22 C 0.9378(3) 0.1359(3) 0.22831(15) 0.0346(8) Uani 1 1 d . . .
H22 H 0.9316 0.1912 0.1909 0.042 Uiso 1 1 calc R A .
C23 C 0.7427(3) 0.3392(3) -0.02032(16) 0.0416(9) Uani 1 1 d . . .
C24 C 0.8446(6) 0.4342(7) -0.0186(2) 0.132(3) Uani 1 1 d . A .
H24A H 0.8659 0.4582 -0.0672 0.197 Uiso 1 1 d R . .
H24B H 0.9254 0.4056 0.0048 0.197 Uiso 1 1 d R . .
H24C H 0.8093 0.5012 0.0077 0.197 Uiso 1 1 d R . .
C25 C 0.6255(4) 0.3722(5) -0.06410(19) 0.0706(13) Uani 1 1 d . A .
H25A H 0.5600 0.3088 -0.0632 0.106 Uiso 1 1 d R . .
H25B H 0.6540 0.3860 -0.1131 0.106 Uiso 1 1 d R . .
H25C H 0.5853 0.4434 -0.0449 0.106 Uiso 1 1 d R . .
C26 C 0.8120(6) 0.2362(5) -0.05908(19) 0.120(3) Uani 1 1 d . A .
H26A H 0.7802 0.1622 -0.0392 0.180 Uiso 1 1 d R . .
H26B H 0.9087 0.2418 -0.0529 0.180 Uiso 1 1 d R . .
H26C H 0.7903 0.2394 -0.1097 0.180 Uiso 1 1 d R . .
H1 H 0.5656 -0.0570 0.1882 0.144 Uiso 1 1 d R . .
O2A O 0.4838(6) 0.2774(5) 0.29973(19) 0.026(4) Uiso 0.167(7) 1 d PR A 2
C2A C 0.6542(6) 0.2579(5) 0.28592(19) 0.037(6) Uiso 0.167(7) 1 d PR A 2
H2A H 0.6804 0.1795 0.3046 0.044 Uiso 0.167(7) 1 calc PR A 2

loop_
_atom_site_aniso_label
_atom_site_aniso_U_11
_atom_site_aniso_U_22
_atom_site_aniso_U_33
_atom_site_aniso_U_23
_atom_site_aniso_U_13
_atom_site_aniso_U_12
O1 0.0379(13) 0.0433(13) 0.0516(13) 0.0017(11) 0.0172(11) -0.0111(11)
C1 0.043(2) 0.048(2) 0.083(3) -0.002(2) 0.003(2) 0.0030(19)
O2 0.081(3) 0.0509(19) 0.0336(15) -0.0103(14) 0.0078(15) 0.0188(18)
C2 0.057(3) 0.038(2) 0.0257(19) 0.0037(17) 0.0095(19) 0.012(2)
C3 0.045(2) 0.063(3) 0.0453(19) -0.0104(19) -0.0027(17) -0.004(2)
C4 0.044(2) 0.0341(18) 0.0330(16) 0.0027(14) 0.0054(15) 0.0046(16)
C5 0.053(2) 0.037(2) 0.0400(18) 0.0010(15) 0.0067(16) 0.0134(17)
C6 0.051(2) 0.0318(17) 0.0372(17) 0.0043(15) -0.0031(16) -0.0015(17)
C7 0.0283(17) 0.0421(19) 0.0296(15) 0.0040(15) -0.0043(13) -0.0074(15)
C8 0.0208(15) 0.0390(18) 0.0267(15) -0.0034(13) -0.0010(12) -0.0022(14)
C9 0.0241(16) 0.0320(17) 0.0301(14) 0.0019(13) 0.0018(13) -0.0002(13)
C10 0.0259(16) 0.0289(17) 0.0348(15) 0.0026(13) 0.0062(13) -0.0054(14)
C11 0.0348(18) 0.0278(17) 0.0360(16) 0.0016(13) 0.0013(14) -0.0034(15)
C12 0.041(2) 0.061(2) 0.065(2) -0.023(2) -0.0095(19) -0.0053(19)
C13 0.076(3) 0.070(3) 0.063(3) -0.029(2) -0.016(2) -0.018(3)
C14 0.088(4) 0.052(3) 0.060(2) -0.026(2) -0.004(2) 0.011(3)
C15 0.082(3) 0.051(2) 0.064(3) -0.019(2) -0.003(2) 0.022(2)
C16 0.052(2) 0.039(2) 0.0368(18) -0.0021(14) -0.0019(16) 0.0142(17)
C17 0.0366(19) 0.0267(16) 0.0300(15) -0.0010(13) 0.0004(13) 0.0046(14)
C18 0.064(3) 0.040(2) 0.0388(18) 0.0051(15) -0.0034(17) -0.0068(19)
C19 0.091(3) 0.051(3) 0.045(2) 0.0125(19) -0.020(2) 0.005(2)
C20 0.063(3) 0.068(3) 0.048(2) -0.002(2) -0.0244(19) 0.003(2)
C21 0.041(2) 0.058(2) 0.046(2) -0.0035(18) -0.0036(17) -0.0027(19)
C22 0.0358(18) 0.0387(19) 0.0294(16) 0.0034(14) 0.0015(14) 0.0000(16)
C23 0.039(2) 0.057(2) 0.0288(15) 0.0120(16) -0.0044(14) -0.0067(18)
C24 0.116(5) 0.234(8) 0.045(2) 0.057(4) -0.030(3) -0.120(5)
C25 0.055(3) 0.117(4) 0.040(2) 0.024(2) -0.0043(19) 0.003(3)
C26 0.151(6) 0.170(6) 0.038(2) 0.038(3) 0.040(3) 0.081(5)

loop_
_atom_type_symbol
_atom_type_description
_atom_type_scat_dispersion_real
_atom_type_scat_dispersion_imag
_atom_type_scat_source
C C 0.0033 0.0016 'International Tables Vol C Tables 4.2.6.8 and 6.1.1.4'
H H 0.0000 0.0000 'International Tables Vol C Tables 4.2.6.8 and 6.1.1.4'
O O 0.0106 0.0060 'International Tables Vol C Tables 4.2.6.8 and 6.1.1.4'

loop_
_geom_angle_atom_site_label_1
_geom_angle_atom_site_label_2
_geom_angle_atom_site_label_3
_geom_angle
O2A C1 C2 50.4(3)
C2 O2 C3 108.2(3)
O2 C2 C4 111.7(3)
O2 C2 C1 102.2(3)
C4 C2 C1 114.8(3)
C2A C3 O2 45.4(3)
C5 C4 C9 117.9(3)
C5 C4 C2 117.9(3)
C9 C4 C2 124.2(3)
C5 C4 C2A 110.7(3)
C9 C4 C2A 121.3(3)
C2 C4 C2A 32.6(3)
C6 C5 C4 122.5(3)
C5 C6 C7 120.7(3)
C6 C7 C8 116.8(3)
C6 C7 C23 121.5(3)
C8 C7 C23 121.6(3)
C7 C8 C9 123.6(3)
C8 C9 C4 118.5(3)
C8 C9 C10 120.2(3)
C4 C9 C10 121.3(2)
O1 C10 C11 109.0(2)
O1 C10 C17 107.5(2)
C11 C10 C17 110.6(2)
O1 C10 C9 108.6(2)
C11 C10 C9 111.8(2)
C17 C10 C9 109.3(2)
C16 C11 C12 117.8(3)
C16 C11 C10 123.0(3)
C12 C11 C10 119.2(3)
C13 C12 C11 120.4(4)
C14 C13 C12 120.4(4)
C15 C14 C13 118.7(4)
C14 C15 C16 122.0(4)
C11 C16 C15 120.6(3)
C22 C17 C18 118.1(3)
C22 C17 C10 120.9(3)
C18 C17 C10 120.8(3)
C17 C18 C19 120.9(3)
C20 C19 C18 120.5(3)
C21 C20 C19 119.3(3)
C20 C21 C22 120.0(3)
C17 C22 C21 121.3(3)
C25 C23 C24 111.6(4)
C25 C23 C7 110.8(3)
C24 C23 C7 110.3(3)
C25 C23 C26 106.7(3)
C24 C23 C26 104.9(4)
C7 C23 C26 112.3(3)
C1 O2A C2A 110.6(3)
C3 C2A O2A 110.8(3)
C3 C2A C4 128.8(4)
O2A C2A C4 88.6(2)

loop_
_geom_bond_atom_site_label_1
_geom_bond_atom_site_label_2
_geom_bond_distance
O1 C10 1.438(4)
C1 O2A 1.243(7)
C1 C2 1.596(6)
O2 C2 1.399(5)
O2 C3 1.441(5)
C2 C4 1.522(5)
C3 C2A 1.409(7)
C4 C5 1.393(4)
C4 C9 1.399(4)
C4 C2A 1.754(5)
C5 C6 1.375(5)
C6 C7 1.387(5)
C7 C8 1.389(4)
C7 C23 1.535(4)
C8 C9 1.394(4)
C9 C10 1.555(4)
C10 C11 1.531(4)
C10 C17 1.535(4)
C11 C16 1.379(5)
C11 C12 1.399(5)
C12 C13 1.388(6)
C13 C14 1.386(6)
C14 C15 1.345(6)
C15 C16 1.384(5)
C17 C22 1.380(4)
C17 C18 1.385(4)
C18 C19 1.386(5)
C19 C20 1.378(6)
C20 C21 1.375(5)
C21 C22 1.393(4)
C23 C25 1.486(5)
C23 C24 1.495(6)
C23 C26 1.552(6)
O2A C2A 1.7451

loop_
_geom_hbond_atom_site_label_D
_geom_hbond_atom_site_label_H
_geom_hbond_atom_site_label_A
_geom_hbond_distance_DH
_geom_hbond_distance_HA
_geom_hbond_distance_DA
_geom_hbond_angle_DHA
_geom_hbond_site_symmetry_A
O1 H1 O2A 0.93 1.97 2.685(5) 131.9 4_645
O1 H1 O2 0.93 2.09 2.900(4) 144.3 4_645
